data_7104645
loop_
_publ_author_name
'Ouellette, Wayne'
'Zubieta, Jon'

_publ_section_title
;
 Solid state coordination chemistry of microporous metal-organic
 frameworks of the cadmium(ii)-4-pyridyltetrazolate family: the
 structural influences of chloride incorporation.
;
_journal_issue 30
_journal_name_full 'Chemical communications (Cambridge, England)'
_journal_page_first 4533
_journal_page_last 4535
_journal_paper_doi 10.1039/b907149k
_journal_volume 34
_journal_year 2009
_chemical_formula_moiety 'C33 H38 Cd4 Cl3 N23 O4, C24 H56 O8 N8, C12 O12 H48'
_chemical_formula_sum 'C69 H142 Cd4 Cl3 N31 O24'
_chemical_formula_weight 2346.09
_chemical_name_systematic
;
?
;
_space_group_IT_number 60
_symmetry_cell_setting orthorhombic
_symmetry_space_group_name_Hall '-P 2n 2ab'
_symmetry_space_group_name_H-M 'P b c n'
_atom_sites_solution_hydrogens geom
_atom_sites_solution_primary direct
_atom_sites_solution_secondary difmap
_audit_creation_method SHELXL-97
_cell_angle_alpha 90.00
_cell_angle_beta 90.00
_cell_angle_gamma 90.00
_cell_formula_units_Z 8
_cell_length_a 35.5933(10)
_cell_length_b 20.8616(6)
_cell_length_c 22.2038(6)
_cell_measurement_reflns_used 7919
_cell_measurement_temperature 90(2)
_cell_measurement_theta_max 20.93
_cell_measurement_theta_min 2.65
_cell_volume 16487.1(8)
_computing_cell_refinement 'Bruker SMART (Bruker, 2002)'
_computing_data_collection 'Bruker SMART (Bruker, 2002)'
_computing_data_reduction 'Bruker SAINT (Bruker, 2002)'
_computing_molecular_graphics 'CrystalMaker (Palmer, 2006)'
_computing_publication_material 'Bruker SHELXTL (Bruker, 2002)'
_computing_structure_refinement 'SHELXL-97 (Sheldrick, 1997)'
_computing_structure_solution 'SHELXS-97 (Sheldrick, 1997)'
_diffrn_ambient_temperature 90(2)
_diffrn_detector_area_resol_mean 512
_diffrn_measured_fraction_theta_full 0.992
_diffrn_measured_fraction_theta_max 0.992
_diffrn_measurement_device_type 'Bruker APEX CCD area detector'
_diffrn_measurement_method 'Phi and omega scans'
_diffrn_radiation_monochromator graphite
_diffrn_radiation_probe x-ray
_diffrn_radiation_type MoK\a
_diffrn_radiation_wavelength 0.71073
_diffrn_reflns_av_R_equivalents 0.0000
_diffrn_reflns_av_sigmaI/netI 0.0708
_diffrn_reflns_limit_h_max 42
_diffrn_reflns_limit_h_min 0
_diffrn_reflns_limit_k_max 24
_diffrn_reflns_limit_k_min 0
_diffrn_reflns_limit_l_max 26
_diffrn_reflns_limit_l_min 0
_diffrn_reflns_number 160645
_diffrn_reflns_theta_full 25.00
_diffrn_reflns_theta_max 25.00
_diffrn_reflns_theta_min 2.51
_diffrn_source 'fine-focus sealed tube'
_diffrn_standards_decay_% 0.001
_exptl_absorpt_coefficient_mu 1.214
_exptl_absorpt_correction_T_max 0.9307
_exptl_absorpt_correction_T_min 0.8111
_exptl_absorpt_correction_type multi-scan
_exptl_absorpt_process_details 'SADABS SHELXL-97 (Sheldrick, 1997)'
_exptl_crystal_colour colorless
_exptl_crystal_density_diffrn 1.890
_exptl_crystal_density_method 'not measured'
_exptl_crystal_description plate
_exptl_crystal_F_000 9664
_exptl_crystal_size_max 0.18
_exptl_crystal_size_mid 0.18
_exptl_crystal_size_min 0.06
_refine_diff_density_max 4.040
_refine_diff_density_min -1.239
_refine_diff_density_rms 0.216
_refine_ls_extinction_method none
_refine_ls_goodness_of_fit_ref 1.025
_refine_ls_hydrogen_treatment constr
_refine_ls_matrix_type full
_refine_ls_number_parameters 496
_refine_ls_number_reflns 14416
_refine_ls_number_restraints 0
_refine_ls_restrained_S_all 1.025
_refine_ls_R_factor_all 0.1104
_refine_ls_R_factor_gt 0.0900
_refine_ls_shift/su_max 0.001
_refine_ls_shift/su_mean 0.000
_refine_ls_structure_factor_coef Fsqd
_refine_ls_weighting_details 'calc w=1/[\s^2^(Fo^2^)+(0.1640P)^2^+0.0000P] where P=(Fo^2^+2Fc^2^)/3'
_refine_ls_weighting_scheme calc
_refine_ls_wR_factor_gt 0.2352
_refine_ls_wR_factor_ref 0.2463
_reflns_number_gt 10125
_reflns_number_total 14416
_reflns_threshold_expression >2sigma(I)
_cod_data_source_file b907149k.txt
_cod_data_source_block pbcn[Cd4Cl3(4-pt)4(OH)(DMF)3]8DMF14MeOH(28DMF14MeOH)
_cod_depositor_comments
;
The following automatic conversions were performed:
'_symmetry_cell_setting' value 'Orthorhombic' changed to 'orthorhombic'
according to '/home/saulius/struct/CIF-dictionaries/cif_core.dic'
dictionary named 'cif_core.dic' version 2.4.1 from 2010-06-29.

Automatic conversion script
Id: cif_fix_enum 1527 2010-12-29 10:47:43Z saulius 
;
_cod_original_sg_symbol_Hall -P2n2ab
_cod_original_sg_symbol_H-M Pbcn
_cod_database_code 7104645

loop_
_symmetry_equiv_pos_as_xyz
'x, y, z'
'-x+1/2, -y+1/2, z+1/2'
'-x, y, -z+1/2'
'x+1/2, -y+1/2, -z'
'-x, -y, -z'
'x-1/2, y-1/2, -z-1/2'
'x, -y, z-1/2'
'-x-1/2, y-1/2, z'

loop_
_atom_site_label
_atom_site_type_symbol
_atom_site_fract_x
_atom_site_fract_y
_atom_site_fract_z
_atom_site_U_iso_or_equiv
_atom_site_adp_type
_atom_site_occupancy
_atom_site_symmetry_multiplicity
_atom_site_calc_flag
_atom_site_refinement_flags
_atom_site_disorder_assembly
_atom_site_disorder_group
Cd1 Cd 0.08200(2) 0.59534(4) 0.36581(5) 0.0472(3) Uani 1 1 d . . .
Cd2 Cd 0.156497(17) 0.73077(3) 0.38184(3) 0.02083(19) Uani 1 1 d . . .
Cd3 Cd 0.165250(17) 0.85614(3) 0.25714(3) 0.02021(19) Uani 1 1 d . . .
Cd4 Cd 0.091943(18) 0.84850(3) 0.13343(3) 0.02090(19) Uani 1 1 d . . .
Cl1 Cl 0.09860(7) 0.68755(13) 0.44055(11) 0.0332(6) Uani 1 1 d . . .
Cl2 Cl 0.20803(6) 0.76926(12) 0.30445(11) 0.0305(5) Uani 1 1 d . . .
Cl3 Cl 0.11483(6) 0.93276(11) 0.21244(10) 0.0260(5) Uani 1 1 d . . .
O90 O 0.0740(4) 0.5168(6) 0.4420(7) 0.102(4) Uani 1 1 d . . .
O91 O 0.0699(3) 0.5145(5) 0.2971(5) 0.072(3) Uani 1 1 d . . .
O92 O 0.03053(18) 0.8730(3) 0.1565(3) 0.0322(16) Uani 1 1 d . . .
O93 O 0.0711(2) 0.7730(4) 0.0600(4) 0.049(2) Uani 1 1 d . . .
N1 N 0.1426(3) 0.5814(4) 0.3455(5) 0.048(3) Uani 1 1 d . . .
N2 N 0.1688(2) 0.6254(4) 0.3562(4) 0.034(2) Uani 1 1 d . . .
N3 N 0.1608(3) 0.5271(5) 0.3203(5) 0.044(2) Uani 1 1 d . . .
N4 N 0.2031(2) 0.6045(4) 0.3404(4) 0.036(2) Uani 1 1 d . . .
N5 N 0.2876(3) 0.4284(5) 0.2622(4) 0.042(2) Uani 1 1 d . . .
N6 N 0.1413(2) 0.8359(4) 0.3964(3) 0.0242(17) Uani 1 1 d . . .
N7 N 0.1455(2) 0.8803(4) 0.3544(4) 0.0323(19) Uani 1 1 d . . .
N8 N 0.1363(2) 0.9375(5) 0.3770(4) 0.033(2) Uani 1 1 d . . .
N9 N 0.1280(2) 0.8638(5) 0.4482(4) 0.037(2) Uani 1 1 d . . .
N10 N 0.0959(2) 1.0697(5) 0.5598(4) 0.038(2) Uani 1 1 d . . .
N11 N 0.1165(2) 0.7288(4) 0.2923(3) 0.0251(17) Uani 1 1 d . . .
N12 N 0.1167(2) 0.7763(3) 0.2540(3) 0.0207(16) Uani 1 1 d . . .
N13 N 0.09035(19) 0.7663(4) 0.2136(3) 0.0205(16) Uani 1 1 d . . .
N14 N 0.08907(19) 0.6867(4) 0.2772(4) 0.0240(17) Uani 1 1 d . . .
N15 N -0.0215(2) 0.6286(4) 0.1463(4) 0.0265(18) Uani 1 1 d . . .
N16 N 0.1792(2) 0.8237(4) 0.1608(4) 0.0278(18) Uani 1 1 d . . .
N17 N 0.1553(2) 0.8187(4) 0.1171(4) 0.033(2) Uani 1 1 d . . .
N18 N 0.1726(2) 0.8083(4) 0.0634(4) 0.0271(18) Uani 1 1 d . . .
N19 N 0.2143(2) 0.8117(4) 0.1386(4) 0.0314(19) Uani 1 1 d . . .
N20 N 0.2968(2) 0.7744(4) -0.0447(4) 0.034(2) Uani 1 1 d . . .
C1 C 0.1966(3) 0.5455(5) 0.3196(5) 0.037(3) Uani 1 1 d . . .
C2 C 0.2271(3) 0.5071(4) 0.2985(5) 0.031(2) Uani 1 1 d . . .
C3 C 0.2209(3) 0.4484(6) 0.2694(5) 0.042(3) Uani 1 1 d . . .
H3 H 0.1960 0.4340 0.2621 0.050 Uiso 1 1 calc R . .
C4 C 0.2642(3) 0.5257(5) 0.3073(6) 0.041(3) Uani 1 1 d . . .
H4 H 0.2700 0.5659 0.3251 0.049 Uiso 1 1 calc R . .
C5 C 0.2933(3) 0.4828(6) 0.2889(6) 0.051(3) Uani 1 1 d . . .
H5 H 0.3185 0.4949 0.2968 0.061 Uiso 1 1 calc R . .
C6 C 0.2512(3) 0.4115(5) 0.2513(5) 0.040(3) Uani 1 1 d . . .
H6 H 0.2464 0.3726 0.2303 0.047 Uiso 1 1 calc R . .
C7 C 0.1258(3) 0.9260(5) 0.4334(5) 0.031(2) Uani 1 1 d . . .
C8 C 0.1146(2) 0.9770(4) 0.4775(4) 0.023(2) Uani 1 1 d . . .
C9 C 0.1172(4) 1.0401(6) 0.4597(5) 0.049(3) Uani 1 1 d . . .
H9 H 0.1257 1.0521 0.4207 0.059 Uiso 1 1 calc R . .
C10 C 0.1026(3) 0.9595(5) 0.5341(4) 0.028(2) Uani 1 1 d . . .
H10 H 0.0998 0.9158 0.5452 0.034 Uiso 1 1 calc R . .
C11 C 0.0947(3) 1.0086(6) 0.5743(5) 0.042(3) Uani 1 1 d . . .
H11 H 0.0880 0.9976 0.6144 0.050 Uiso 1 1 calc R . .
C12 C 0.1064(4) 1.0855(6) 0.5031(5) 0.044(3) Uani 1 1 d . . .
H12 H 0.1064 1.1295 0.4921 0.053 Uiso 1 1 calc R . .
C13 C 0.0736(2) 0.7101(4) 0.2292(3) 0.0123(16) Uani 1 1 d . . .
C14 C 0.0427(2) 0.6813(4) 0.1972(4) 0.0202(18) Uani 1 1 d . . .
C15 C 0.0156(2) 0.7201(4) 0.1686(4) 0.0158(17) Uani 1 1 d . . .
H15 H 0.0191 0.7652 0.1666 0.019 Uiso 1 1 calc R . .
C16 C 0.0365(2) 0.6155(4) 0.1965(4) 0.0214(19) Uani 1 1 d . . .
H16 H 0.0542 0.5870 0.2140 0.026 Uiso 1 1 calc R . .
C17 C 0.0047(3) 0.5925(5) 0.1703(5) 0.033(2) Uani 1 1 d . . .
H17 H 0.0012 0.5473 0.1694 0.039 Uiso 1 1 calc R . .
C18 C -0.0155(3) 0.6927(5) 0.1441(4) 0.028(2) Uani 1 1 d . . .
H18 H -0.0336 0.7193 0.1250 0.034 Uiso 1 1 calc R . .
C19 C 0.2079(3) 0.8020(5) 0.0797(4) 0.031(2) Uani 1 1 d . . .
C20 C 0.2387(3) 0.7922(5) 0.0377(4) 0.027(2) Uani 1 1 d . . .
C21 C 0.2327(3) 0.8057(7) -0.0256(5) 0.050(3) Uani 1 1 d . . .
H21 H 0.2096 0.8221 -0.0406 0.060 Uiso 1 1 calc R . .
C22 C 0.2747(3) 0.7739(7) 0.0565(5) 0.053(4) Uani 1 1 d . . .
H22 H 0.2801 0.7673 0.0980 0.064 Uiso 1 1 calc R . .
C23 C 0.3023(3) 0.7659(7) 0.0131(6) 0.055(3) Uani 1 1 d . . .
H23 H 0.3267 0.7534 0.0260 0.066 Uiso 1 1 calc R . .
C24 C 0.2636(3) 0.7926(6) -0.0631(5) 0.047(3) Uani 1 1 d . . .
H24 H 0.2600 0.7975 -0.1052 0.057 Uiso 1 1 calc R . .

loop_
_atom_site_aniso_label
_atom_site_aniso_U_11
_atom_site_aniso_U_22
_atom_site_aniso_U_33
_atom_site_aniso_U_23
_atom_site_aniso_U_13
_atom_site_aniso_U_12
Cd1 0.0271(5) 0.0417(5) 0.0728(7) -0.0015(4) -0.0039(4) 0.0089(4)
Cd2 0.0127(3) 0.0312(4) 0.0186(3) -0.0036(3) -0.0039(2) 0.0059(3)
Cd3 0.0126(3) 0.0276(4) 0.0205(4) -0.0053(3) 0.0016(2) -0.0035(3)
Cd4 0.0149(3) 0.0272(4) 0.0207(4) 0.0046(3) 0.0033(2) -0.0017(3)
Cl1 0.0233(12) 0.0487(15) 0.0275(12) 0.0044(11) -0.0014(10) 0.0044(11)
Cl2 0.0165(11) 0.0445(14) 0.0304(12) -0.0051(11) 0.0003(9) 0.0023(10)
Cl3 0.0226(11) 0.0278(12) 0.0277(12) -0.0022(9) 0.0040(9) -0.0017(9)
O90 0.092(9) 0.074(8) 0.139(12) 0.002(8) -0.014(8) 0.020(7)
O91 0.039(5) 0.083(7) 0.094(8) -0.014(6) -0.015(5) 0.007(5)
O92 0.021(4) 0.039(4) 0.036(4) 0.004(3) 0.005(3) -0.004(3)
O93 0.035(4) 0.073(6) 0.040(5) 0.011(4) 0.004(4) -0.011(4)
N1 0.028(5) 0.032(5) 0.085(8) 0.009(5) 0.007(5) 0.011(4)
N2 0.018(4) 0.044(5) 0.040(5) 0.008(4) -0.004(4) 0.011(4)
N3 0.032(5) 0.043(6) 0.056(6) -0.009(5) 0.000(4) 0.013(4)
N4 0.021(4) 0.035(5) 0.050(6) 0.002(4) -0.004(4) 0.003(4)
N5 0.030(5) 0.049(6) 0.048(6) 0.000(5) 0.008(4) -0.005(4)
N6 0.015(4) 0.035(4) 0.023(4) -0.011(3) -0.001(3) 0.013(3)
N7 0.025(4) 0.032(5) 0.040(5) -0.007(4) 0.000(4) 0.001(4)
N8 0.027(5) 0.055(6) 0.018(4) -0.009(4) -0.002(3) -0.002(4)
N9 0.031(5) 0.054(6) 0.027(5) -0.013(4) 0.003(4) 0.005(4)
N10 0.031(5) 0.046(6) 0.037(5) -0.003(4) 0.001(4) 0.006(4)
N11 0.021(4) 0.030(4) 0.024(4) 0.001(3) 0.005(3) 0.010(3)
N12 0.019(4) 0.029(4) 0.014(4) -0.003(3) 0.002(3) 0.010(3)
N13 0.012(4) 0.032(4) 0.017(4) 0.001(3) 0.004(3) 0.006(3)
N14 0.011(4) 0.031(4) 0.030(4) 0.003(3) 0.001(3) -0.005(3)
N15 0.016(4) 0.030(4) 0.033(4) -0.003(3) 0.005(3) -0.009(3)
N16 0.021(4) 0.040(5) 0.022(4) 0.000(4) 0.003(3) -0.006(4)
N17 0.025(4) 0.039(5) 0.035(5) 0.002(4) 0.013(4) 0.000(4)
N18 0.024(4) 0.029(4) 0.028(4) -0.002(3) 0.007(3) 0.000(3)
N19 0.012(4) 0.037(5) 0.045(5) -0.001(4) 0.006(3) -0.004(3)
N20 0.026(5) 0.049(5) 0.027(5) 0.005(4) 0.003(4) 0.005(4)
C1 0.024(5) 0.028(5) 0.058(7) -0.004(5) -0.008(5) 0.006(4)
C2 0.034(6) 0.022(5) 0.037(6) -0.006(4) -0.003(5) 0.007(4)
C3 0.033(6) 0.047(7) 0.045(7) -0.012(5) -0.010(5) 0.008(5)
C4 0.024(5) 0.032(6) 0.066(8) -0.007(5) -0.006(5) 0.001(4)
C5 0.027(6) 0.049(7) 0.076(9) -0.014(6) -0.008(6) 0.013(5)
C6 0.032(6) 0.038(6) 0.049(7) -0.006(5) -0.013(5) 0.004(5)
C7 0.027(5) 0.037(6) 0.031(6) -0.023(5) 0.001(4) 0.006(4)
C8 0.020(5) 0.028(5) 0.022(5) -0.012(4) 0.005(4) 0.003(4)
C9 0.055(8) 0.059(8) 0.034(6) -0.021(6) 0.002(6) 0.017(6)
C10 0.034(5) 0.023(5) 0.028(5) -0.009(4) 0.014(4) -0.001(4)
C11 0.042(7) 0.043(7) 0.040(6) -0.004(5) 0.009(5) -0.008(5)
C12 0.057(8) 0.041(6) 0.034(6) -0.002(5) -0.002(6) 0.007(6)
C13 0.006(4) 0.018(4) 0.012(4) 0.001(3) -0.001(3) -0.009(3)
C14 0.021(5) 0.021(4) 0.018(4) -0.001(3) 0.008(4) 0.008(4)
C15 0.016(4) 0.017(4) 0.014(4) 0.005(3) 0.000(3) -0.005(3)
C16 0.013(4) 0.021(4) 0.031(5) 0.011(4) 0.002(4) 0.002(3)
C17 0.024(5) 0.027(5) 0.047(6) 0.002(4) 0.000(5) -0.005(4)
C18 0.018(5) 0.052(6) 0.015(4) -0.002(4) 0.001(4) 0.006(4)
C19 0.023(5) 0.043(6) 0.026(5) 0.008(4) -0.002(4) 0.008(4)
C20 0.025(5) 0.033(5) 0.023(5) -0.008(4) 0.002(4) 0.006(4)
C21 0.032(6) 0.076(9) 0.041(7) -0.007(6) 0.008(5) 0.020(6)
C22 0.024(6) 0.108(11) 0.027(6) 0.005(6) 0.008(5) -0.002(6)
C23 0.020(6) 0.072(9) 0.073(9) 0.004(7) -0.001(6) 0.008(6)
C24 0.039(7) 0.069(8) 0.034(6) -0.003(6) 0.003(5) 0.019(6)

loop_
_atom_type_symbol
_atom_type_description
_atom_type_scat_dispersion_real
_atom_type_scat_dispersion_imag
_atom_type_scat_source
C C 0.0033 0.0016 'International Tables Vol C Tables 4.2.6.8 and 6.1.1.4'
H H 0.0000 0.0000 'International Tables Vol C Tables 4.2.6.8 and 6.1.1.4'
N N 0.0061 0.0033 'International Tables Vol C Tables 4.2.6.8 and 6.1.1.4'
O O 0.0106 0.0060 'International Tables Vol C Tables 4.2.6.8 and 6.1.1.4'
Cl Cl 0.1484 0.1585 'International Tables Vol C Tables 4.2.6.8 and 6.1.1.4'
Cd Cd -0.8075 1.2024 'International Tables Vol C Tables 4.2.6.8 and 6.1.1.4'

loop_
_geom_angle_atom_site_label_1
_geom_angle_atom_site_label_2
_geom_angle_atom_site_label_3
_geom_angle
_geom_angle_site_symmetry_1
_geom_angle_site_symmetry_3
_geom_angle_publ_flag
N1 Cd1 N15 158.9(4) . 3 ?
N1 Cd1 O91 87.2(4) . . ?
N15 Cd1 O91 88.2(3) 3 . ?
N1 Cd1 O90 99.9(4) . . ?
N15 Cd1 O90 100.4(4) 3 . ?
O91 Cd1 O90 86.8(5) . . ?
N1 Cd1 Cl1 90.3(3) . . ?
N15 Cd1 Cl1 93.7(2) 3 . ?
O91 Cd1 Cl1 177.3(3) . . ?
O90 Cd1 Cl1 94.8(3) . . ?
N6 Cd2 N2 173.4(3) . . ?
N6 Cd2 N20 96.6(3) . 2_565 ?
N2 Cd2 N20 89.6(3) . 2_565 ?
N6 Cd2 N11 89.6(3) . . ?
N2 Cd2 N11 83.9(3) . . ?
N20 Cd2 N11 169.4(3) 2_565 . ?
N6 Cd2 Cl1 94.3(2) . . ?
N2 Cd2 Cl1 86.8(2) . . ?
N20 Cd2 Cl1 101.5(2) 2_565 . ?
N11 Cd2 Cl1 86.59(19) . . ?
N6 Cd2 Cl2 88.0(2) . . ?
N2 Cd2 Cl2 89.8(2) . . ?
N20 Cd2 Cl2 88.5(2) 2_565 . ?
N11 Cd2 Cl2 83.12(19) . . ?
Cl1 Cd2 Cl2 169.46(8) . . ?
N5 Cd3 N16 94.7(3) 8_665 . ?
N5 Cd3 N7 91.9(3) 8_665 . ?
N16 Cd3 N7 173.4(3) . . ?
N5 Cd3 N12 177.7(3) 8_665 . ?
N16 Cd3 N12 85.7(3) . . ?
N7 Cd3 N12 87.7(3) . . ?
N5 Cd3 Cl2 90.6(2) 8_665 . ?
N16 Cd3 Cl2 92.5(2) . . ?
N7 Cd3 Cl2 87.3(2) . . ?
N12 Cd3 Cl2 87.11(18) . . ?
N5 Cd3 Cl3 97.0(2) 8_665 . ?
N16 Cd3 Cl3 88.6(2) . . ?
N7 Cd3 Cl3 90.7(2) . . ?
N12 Cd3 Cl3 85.32(18) . . ?
Cl2 Cd3 Cl3 172.25(8) . . ?
O92 Cd4 N10 92.9(3) . 7_575 ?
O92 Cd4 N17 175.4(3) . . ?
N10 Cd4 N17 91.5(3) 7_575 . ?
O92 Cd4 O93 90.2(3) . . ?
N10 Cd4 O93 91.3(3) 7_575 . ?
N17 Cd4 O93 91.1(3) . . ?
O92 Cd4 N13 88.4(2) . . ?
N10 Cd4 N13 176.9(3) 7_575 . ?
N17 Cd4 N13 87.2(3) . . ?
O93 Cd4 N13 91.6(3) . . ?
O92 Cd4 Cl3 89.85(19) . . ?
N10 Cd4 Cl3 87.7(2) 7_575 . ?
N17 Cd4 Cl3 89.0(2) . . ?
O93 Cd4 Cl3 179.0(2) . . ?
N13 Cd4 Cl3 89.44(18) . . ?
Cd2 Cl1 Cd1 96.68(8) . . ?
Cd3 Cl2 Cd2 93.92(7) . . ?
Cd3 Cl3 Cd4 93.32(7) . . ?
N2 N1 N3 107.5(8) . . ?
N2 N1 Cd1 123.6(7) . . ?
N3 N1 Cd1 128.8(7) . . ?
N1 N2 N4 111.4(9) . . ?
N1 N2 Cd2 124.6(6) . . ?
N4 N2 Cd2 123.1(7) . . ?
C1 N3 N1 102.2(9) . . ?
C1 N4 N2 103.5(8) . . ?
C5 N5 C6 117.3(10) . . ?
C5 N5 Cd3 119.4(8) . 8_655 ?
C6 N5 Cd3 121.5(7) . 8_655 ?
N7 N6 N9 109.4(8) . . ?
N7 N6 Cd2 123.1(6) . . ?
N9 N6 Cd2 127.4(7) . . ?
N6 N7 N8 109.5(8) . . ?
N6 N7 Cd3 122.4(6) . . ?
N8 N7 Cd3 128.0(7) . . ?
C7 N8 N7 105.2(9) . . ?
C7 N9 N6 103.0(8) . . ?
C11 N10 C12 118.3(10) . . ?
C11 N10 Cd4 121.7(8) . 7_576 ?
C12 N10 Cd4 118.9(8) . 7_576 ?
N12 N11 N14 109.5(7) . . ?
N12 N11 Cd2 120.9(6) . . ?
N14 N11 Cd2 129.1(6) . . ?
N11 N12 N13 108.7(7) . . ?
N11 N12 Cd3 120.7(6) . . ?
N13 N12 Cd3 130.1(6) . . ?
N12 N13 C13 106.0(7) . . ?
N12 N13 Cd4 111.4(5) . . ?
C13 N13 Cd4 142.3(6) . . ?
C13 N14 N11 105.4(7) . . ?
C17 N15 C18 118.1(8) . . ?
C17 N15 Cd1 122.9(6) . 3 ?
C18 N15 Cd1 116.3(6) . 3 ?
N17 N16 N19 108.4(8) . . ?
N17 N16 Cd3 125.4(6) . . ?
N19 N16 Cd3 126.0(6) . . ?
N16 N17 N18 111.9(8) . . ?
N16 N17 Cd4 119.4(6) . . ?
N18 N17 Cd4 127.4(6) . . ?
C19 N18 N17 101.9(8) . . ?
C19 N19 N16 102.9(8) . . ?
C24 N20 C23 118.7(10) . . ?
C24 N20 Cd2 116.1(7) . 2_564 ?
C23 N20 Cd2 124.9(7) . 2_564 ?
N3 C1 N4 115.3(9) . . ?
N3 C1 C2 124.7(10) . . ?
N4 C1 C2 120.0(9) . . ?
C4 C2 C3 117.1(10) . . ?
C4 C2 C1 121.3(9) . . ?
C3 C2 C1 121.6(10) . . ?
C6 C3 C2 120.0(10) . . ?
C6 C3 H3 120.0 . . ?
C2 C3 H3 120.0 . . ?
C2 C4 C5 118.2(10) . . ?
C2 C4 H4 120.9 . . ?
C5 C4 H4 120.9 . . ?
N5 C5 C4 124.4(11) . . ?
N5 C5 H5 117.8 . . ?
C4 C5 H5 117.8 . . ?
N5 C6 C3 122.8(10) . . ?
N5 C6 H6 118.6 . . ?
C3 C6 H6 118.6 . . ?
N8 C7 N9 112.9(8) . . ?
N8 C7 C8 124.2(10) . . ?
N9 C7 C8 122.8(9) . . ?
C10 C8 C9 122.3(9) . . ?
C10 C8 C7 119.5(9) . . ?
C9 C8 C7 118.2(9) . . ?
C8 C9 C12 115.4(11) . . ?
C8 C9 H9 122.3 . . ?
C12 C9 H9 122.3 . . ?
C8 C10 C11 117.1(9) . . ?
C8 C10 H10 121.5 . . ?
C11 C10 H10 121.5 . . ?
N10 C11 C10 123.4(11) . . ?
N10 C11 H11 118.3 . . ?
C10 C11 H11 118.3 . . ?
N10 C12 C9 123.3(11) . . ?
N10 C12 H12 118.3 . . ?
C9 C12 H12 118.3 . . ?
N14 C13 N13 110.4(7) . . ?
N14 C13 C14 125.0(7) . . ?
N13 C13 C14 124.6(7) . . ?
C16 C14 C15 116.9(8) . . ?
C16 C14 C13 122.6(8) . . ?
C15 C14 C13 120.3(8) . . ?
C18 C15 C14 119.8(8) . . ?
C18 C15 H15 120.1 . . ?
C14 C15 H15 120.1 . . ?
C17 C16 C14 119.0(8) . . ?
C17 C16 H16 120.5 . . ?
C14 C16 H16 120.5 . . ?
N15 C17 C16 124.2(9) . . ?
N15 C17 H17 117.9 . . ?
C16 C17 H17 117.9 . . ?
N15 C18 C15 121.8(9) . . ?
N15 C18 H18 119.1 . . ?
C15 C18 H18 119.1 . . ?
N18 C19 N19 114.6(9) . . ?
N18 C19 C20 124.0(9) . . ?
N19 C19 C20 121.1(8) . . ?
C22 C20 C21 118.6(9) . . ?
C22 C20 C19 122.5(9) . . ?
C21 C20 C19 118.8(9) . . ?
C24 C21 C20 114.9(10) . . ?
C24 C21 H21 122.6 . . ?
C20 C21 H21 122.6 . . ?
C23 C22 C20 118.2(11) . . ?
C23 C22 H22 120.9 . . ?
C20 C22 H22 120.9 . . ?
N20 C23 C22 124.0(11) . . ?
N20 C23 H23 118.0 . . ?
C22 C23 H23 118.0 . . ?
N20 C24 C21 125.4(11) . . ?
N20 C24 H24 117.3 . . ?
C21 C24 H24 117.3 . . ?

loop_
_geom_bond_atom_site_label_1
_geom_bond_atom_site_label_2
_geom_bond_distance
_geom_bond_site_symmetry_2
_geom_bond_publ_flag
Cd1 N1 2.224(9) . ?
Cd1 N15 2.280(7) 3 ?
Cd1 O91 2.314(11) . ?
Cd1 O90 2.372(14) . ?
Cd1 Cl1 2.608(3) . ?
Cd2 N6 2.282(8) . ?
Cd2 N2 2.312(9) . ?
Cd2 N20 2.333(8) 2_565 ?
Cd2 N11 2.445(8) . ?
Cd2 Cl1 2.600(3) . ?
Cd2 Cl2 2.639(2) . ?
Cd3 N5 2.260(10) 8_665 ?
Cd3 N16 2.299(8) . ?
Cd3 N7 2.326(9) . ?
Cd3 N12 2.401(8) . ?
Cd3 Cl2 2.590(3) . ?
Cd3 Cl3 2.600(2) . ?
Cd4 O92 2.302(7) . ?
Cd4 N10 2.368(9) 7_575 ?
Cd4 N17 2.368(8) . ?
Cd4 O93 2.385(9) . ?
Cd4 N13 2.472(7) . ?
Cd4 Cl3 2.614(2) . ?
N1 N2 1.330(13) . ?
N1 N3 1.420(13) . ?
N2 N4 1.342(12) . ?
N3 C1 1.330(14) . ?
N4 C1 1.334(13) . ?
N5 C5 1.295(15) . ?
N5 C6 1.365(14) . ?
N5 Cd3 2.260(10) 8_655 ?
N6 N7 1.323(12) . ?
N6 N9 1.374(11) . ?
N7 N8 1.335(12) . ?
N8 C7 1.330(13) . ?
N9 C7 1.342(14) . ?
N10 C11 1.315(15) . ?
N10 C12 1.353(15) . ?
N10 Cd4 2.368(9) 7_576 ?
N11 N12 1.306(10) . ?
N11 N14 1.355(11) . ?
N12 N13 1.314(10) . ?
N13 C13 1.360(11) . ?
N14 C13 1.296(11) . ?
N15 C17 1.310(13) . ?
N15 C18 1.356(13) . ?
N15 Cd1 2.280(7) 3 ?
N16 N17 1.294(12) . ?
N16 N19 1.365(11) . ?
N17 N18 1.359(11) . ?
N18 C19 1.312(12) . ?
N19 C19 1.342(13) . ?
N20 C24 1.307(14) . ?
N20 C23 1.311(16) . ?
N20 Cd2 2.333(8) 2_564 ?
C1 C2 1.427(14) . ?
C2 C4 1.390(15) . ?
C2 C3 1.402(14) . ?
C3 C6 1.383(15) . ?
C3 H3 0.9500 . ?
C4 C5 1.430(15) . ?
C4 H4 0.9500 . ?
C5 H5 0.9500 . ?
C6 H6 0.9500 . ?
C7 C8 1.498(12) . ?
C8 C10 1.378(13) . ?
C8 C9 1.378(16) . ?
C9 C12 1.405(15) . ?
C9 H9 0.9500 . ?
C10 C11 1.387(14) . ?
C10 H10 0.9500 . ?
C11 H11 0.9500 . ?
C12 H12 0.9500 . ?
C13 C14 1.442(12) . ?
C14 C16 1.391(13) . ?
C14 C15 1.409(12) . ?
C15 C18 1.360(12) . ?
C15 H15 0.9500 . ?
C16 C17 1.361(13) . ?
C16 H16 0.9500 . ?
C17 H17 0.9500 . ?
C18 H18 0.9500 . ?
C19 C20 1.456(13) . ?
C20 C22 1.401(15) . ?
C20 C21 1.449(15) . ?
C21 C24 1.404(15) . ?
C21 H21 0.9500 . ?
C22 C23 1.385(17) . ?
C22 H22 0.9500 . ?
C23 H23 0.9500 . ?
C24 H24 0.9500 . ?

loop_
_geom_torsion_atom_site_label_1
_geom_torsion_atom_site_label_2
_geom_torsion_atom_site_label_3
_geom_torsion_atom_site_label_4
_geom_torsion
_geom_torsion_site_symmetry_1
_geom_torsion_site_symmetry_2
_geom_torsion_site_symmetry_3
_geom_torsion_site_symmetry_4
_geom_torsion_publ_flag
N6 Cd2 Cl1 Cd1 138.1(2) . . . . ?
N2 Cd2 Cl1 Cd1 -35.4(2) . . . . ?
N20 Cd2 Cl1 Cd1 -124.4(2) 2_565 . . . ?
N11 Cd2 Cl1 Cd1 48.68(19) . . . . ?
Cl2 Cd2 Cl1 Cd1 36.1(5) . . . . ?
N1 Cd1 Cl1 Cd2 33.7(3) . . . . ?
N15 Cd1 Cl1 Cd2 -125.6(2) 3 . . . ?
O91 Cd1 Cl1 Cd2 8(6) . . . . ?
O90 Cd1 Cl1 Cd2 133.6(3) . . . . ?
N5 Cd3 Cl2 Cd2 133.5(3) 8_665 . . . ?
N16 Cd3 Cl2 Cd2 -131.8(2) . . . . ?
N7 Cd3 Cl2 Cd2 41.6(2) . . . . ?
N12 Cd3 Cl2 Cd2 -46.27(17) . . . . ?
Cl3 Cd3 Cl2 Cd2 -33.7(6) . . . . ?
N6 Cd2 Cl2 Cd3 -41.0(2) . . . . ?
N2 Cd2 Cl2 Cd3 132.7(2) . . . . ?
N20 Cd2 Cl2 Cd3 -137.7(2) 2_565 . . . ?
N11 Cd2 Cl2 Cd3 48.84(19) . . . . ?
Cl1 Cd2 Cl2 Cd3 61.5(5) . . . . ?
N5 Cd3 Cl3 Cd4 135.5(3) 8_665 . . . ?
N16 Cd3 Cl3 Cd4 40.9(2) . . . . ?
N7 Cd3 Cl3 Cd4 -132.5(2) . . . . ?
N12 Cd3 Cl3 Cd4 -44.82(17) . . . . ?
Cl2 Cd3 Cl3 Cd4 -57.4(6) . . . . ?
O92 Cd4 Cl3 Cd3 135.07(18) . . . . ?
N10 Cd4 Cl3 Cd3 -132.0(2) 7_575 . . . ?
N17 Cd4 Cl3 Cd3 -40.5(2) . . . . ?
O93 Cd4 Cl3 Cd3 -134(12) . . . . ?
N13 Cd4 Cl3 Cd3 46.69(17) . . . . ?
N15 Cd1 N1 N2 81.8(14) 3 . . . ?
O91 Cd1 N1 N2 159.4(10) . . . . ?
O90 Cd1 N1 N2 -114.4(9) . . . . ?
Cl1 Cd1 N1 N2 -19.5(9) . . . . ?
N15 Cd1 N1 N3 -98.8(12) 3 . . . ?
O91 Cd1 N1 N3 -21.2(10) . . . . ?
O90 Cd1 N1 N3 65.1(11) . . . . ?
Cl1 Cd1 N1 N3 160.0(10) . . . . ?
N3 N1 N2 N4 -0.3(12) . . . . ?
Cd1 N1 N2 N4 179.2(7) . . . . ?
N3 N1 N2 Cd2 169.1(7) . . . . ?
Cd1 N1 N2 Cd2 -11.4(13) . . . . ?
N6 Cd2 N2 N1 -65(3) . . . . ?
N20 Cd2 N2 N1 136.5(9) 2_565 . . . ?
N11 Cd2 N2 N1 -51.9(9) . . . . ?
Cl1 Cd2 N2 N1 35.0(9) . . . . ?
Cl2 Cd2 N2 N1 -135.0(9) . . . . ?
N6 Cd2 N2 N4 104(3) . . . . ?
N20 Cd2 N2 N4 -55.3(8) 2_565 . . . ?
N11 Cd2 N2 N4 116.3(8) . . . . ?
Cl1 Cd2 N2 N4 -156.8(8) . . . . ?
Cl2 Cd2 N2 N4 33.2(8) . . . . ?
N2 N1 N3 C1 0.5(12) . . . . ?
Cd1 N1 N3 C1 -179.0(8) . . . . ?
N1 N2 N4 C1 0.0(12) . . . . ?
Cd2 N2 N4 C1 -169.6(7) . . . . ?
N2 Cd2 N6 N7 -41(3) . . . . ?
N20 Cd2 N6 N7 117.4(7) 2_565 . . . ?
N11 Cd2 N6 N7 -54.0(7) . . . . ?
Cl1 Cd2 N6 N7 -140.5(7) . . . . ?
Cl2 Cd2 N6 N7 29.1(7) . . . . ?
N2 Cd2 N6 N9 141(2) . . . . ?
N20 Cd2 N6 N9 -60.5(8) 2_565 . . . ?
N11 Cd2 N6 N9 128.2(7) . . . . ?
Cl1 Cd2 N6 N9 41.6(7) . . . . ?
Cl2 Cd2 N6 N9 -148.7(7) . . . . ?
N9 N6 N7 N8 1.6(10) . . . . ?
Cd2 N6 N7 N8 -176.6(6) . . . . ?
N9 N6 N7 Cd3 -177.6(6) . . . . ?
Cd2 N6 N7 Cd3 4.2(10) . . . . ?
N5 Cd3 N7 N6 -126.2(7) 8_665 . . . ?
N16 Cd3 N7 N6 53(3) . . . . ?
N12 Cd3 N7 N6 51.5(7) . . . . ?
Cl2 Cd3 N7 N6 -35.7(7) . . . . ?
Cl3 Cd3 N7 N6 136.8(7) . . . . ?
N5 Cd3 N7 N8 54.8(8) 8_665 . . . ?
N16 Cd3 N7 N8 -126(2) . . . . ?
N12 Cd3 N7 N8 -127.5(8) . . . . ?
Cl2 Cd3 N7 N8 145.3(8) . . . . ?
Cl3 Cd3 N7 N8 -42.2(8) . . . . ?
N6 N7 N8 C7 -1.1(10) . . . . ?
Cd3 N7 N8 C7 178.1(7) . . . . ?
N7 N6 N9 C7 -1.5(10) . . . . ?
Cd2 N6 N9 C7 176.6(6) . . . . ?
N6 Cd2 N11 N12 42.5(6) . . . . ?
N2 Cd2 N11 N12 -136.1(6) . . . . ?
N20 Cd2 N11 N12 -83.5(17) 2_565 . . . ?
Cl1 Cd2 N11 N12 136.8(6) . . . . ?
Cl2 Cd2 N11 N12 -45.5(6) . . . . ?
N6 Cd2 N11 N14 -129.2(7) . . . . ?
N2 Cd2 N11 N14 52.2(7) . . . . ?
N20 Cd2 N11 N14 104.8(17) 2_565 . . . ?
Cl1 Cd2 N11 N14 -34.9(7) . . . . ?
Cl2 Cd2 N11 N14 142.8(7) . . . . ?
N14 N11 N12 N13 -0.7(9) . . . . ?
Cd2 N11 N12 N13 -173.9(5) . . . . ?
N14 N11 N12 Cd3 -173.2(5) . . . . ?
Cd2 N11 N12 Cd3 13.6(8) . . . . ?
N5 Cd3 N12 N11 20(8) 8_665 . . . ?
N16 Cd3 N12 N11 119.6(6) . . . . ?
N7 Cd3 N12 N11 -60.6(6) . . . . ?
Cl2 Cd3 N12 N11 26.8(6) . . . . ?
Cl3 Cd3 N12 N11 -151.5(6) . . . . ?
N5 Cd3 N12 N13 -150(7) 8_665 . . . ?
N16 Cd3 N12 N13 -51.2(7) . . . . ?
N7 Cd3 N12 N13 128.6(7) . . . . ?
Cl2 Cd3 N12 N13 -144.0(7) . . . . ?
Cl3 Cd3 N12 N13 37.7(7) . . . . ?
N11 N12 N13 C13 0.4(9) . . . . ?
Cd3 N12 N13 C13 172.0(5) . . . . ?
N11 N12 N13 Cd4 -174.9(5) . . . . ?
Cd3 N12 N13 Cd4 -3.3(8) . . . . ?
O92 Cd4 N13 N12 -122.6(5) . . . . ?
N10 Cd4 N13 N12 -8(6) 7_575 . . . ?
N17 Cd4 N13 N12 56.3(6) . . . . ?
O93 Cd4 N13 N12 147.3(5) . . . . ?
Cl3 Cd4 N13 N12 -32.7(5) . . . . ?
O92 Cd4 N13 C13 64.9(9) . . . . ?
N10 Cd4 N13 C13 180(100) 7_575 . . . ?
N17 Cd4 N13 C13 -116.2(9) . . . . ?
O93 Cd4 N13 C13 -25.2(9) . . . . ?
Cl3 Cd4 N13 C13 154.8(9) . . . . ?
N12 N11 N14 C13 0.7(9) . . . . ?
Cd2 N11 N14 C13 173.2(6) . . . . ?
N5 Cd3 N16 N17 -130.9(8) 8_665 . . . ?
N7 Cd3 N16 N17 50(3) . . . . ?
N12 Cd3 N16 N17 51.4(8) . . . . ?
Cl2 Cd3 N16 N17 138.3(8) . . . . ?
Cl3 Cd3 N16 N17 -34.0(8) . . . . ?
N5 Cd3 N16 N19 43.3(8) 8_665 . . . ?
N7 Cd3 N16 N19 -136(2) . . . . ?
N12 Cd3 N16 N19 -134.4(8) . . . . ?
Cl2 Cd3 N16 N19 -47.5(7) . . . . ?
Cl3 Cd3 N16 N19 140.2(7) . . . . ?
N19 N16 N17 N18 -4.7(11) . . . . ?
Cd3 N16 N17 N18 170.3(6) . . . . ?
N19 N16 N17 Cd4 -172.4(6) . . . . ?
Cd3 N16 N17 Cd4 2.6(10) . . . . ?
O92 Cd4 N17 N16 -45(4) . . . . ?
N10 Cd4 N17 N16 117.9(7) 7_575 . . . ?
O93 Cd4 N17 N16 -150.8(7) . . . . ?
N13 Cd4 N17 N16 -59.3(7) . . . . ?
Cl3 Cd4 N17 N16 30.2(7) . . . . ?
O92 Cd4 N17 N18 149(3) . . . . ?
N10 Cd4 N17 N18 -47.7(8) 7_575 . . . ?
O93 Cd4 N17 N18 43.6(8) . . . . ?
N13 Cd4 N17 N18 135.1(8) . . . . ?
Cl3 Cd4 N17 N18 -135.4(8) . . . . ?
N16 N17 N18 C19 5.3(11) . . . . ?
Cd4 N17 N18 C19 171.9(7) . . . . ?
N17 N16 N19 C19 1.9(10) . . . . ?
Cd3 N16 N19 C19 -173.0(7) . . . . ?
N1 N3 C1 N4 -0.6(14) . . . . ?
N1 N3 C1 C2 179.4(11) . . . . ?
N2 N4 C1 N3 0.4(13) . . . . ?
N2 N4 C1 C2 -179.6(10) . . . . ?
N3 C1 C2 C4 -170.3(12) . . . . ?
N4 C1 C2 C4 9.7(17) . . . . ?
N3 C1 C2 C3 8.1(18) . . . . ?
N4 C1 C2 C3 -171.9(11) . . . . ?
C4 C2 C3 C6 0.6(17) . . . . ?
C1 C2 C3 C6 -177.9(11) . . . . ?
C3 C2 C4 C5 -2.9(17) . . . . ?
C1 C2 C4 C5 175.5(11) . . . . ?
C6 N5 C5 C4 0(2) . . . . ?
Cd3 N5 C5 C4 -164.9(10) 8_655 . . . ?
C2 C4 C5 N5 3(2) . . . . ?
C5 N5 C6 C3 -2.5(18) . . . . ?
Cd3 N5 C6 C3 161.9(9) 8_655 . . . ?
C2 C3 C6 N5 2.3(18) . . . . ?
N7 N8 C7 N9 0.1(11) . . . . ?
N7 N8 C7 C8 177.2(9) . . . . ?
N6 N9 C7 N8 0.8(11) . . . . ?
N6 N9 C7 C8 -176.3(8) . . . . ?
N8 C7 C8 C10 177.1(10) . . . . ?
N9 C7 C8 C10 -6.2(15) . . . . ?
N8 C7 C8 C9 -3.7(15) . . . . ?
N9 C7 C8 C9 173.1(10) . . . . ?
C10 C8 C9 C12 -0.6(17) . . . . ?
C7 C8 C9 C12 -179.8(10) . . . . ?
C9 C8 C10 C11 -2.9(16) . . . . ?
C7 C8 C10 C11 176.3(9) . . . . ?
C12 N10 C11 C10 -1.7(17) . . . . ?
Cd4 N10 C11 C10 -169.9(8) 7_576 . . . ?
C8 C10 C11 N10 4.2(17) . . . . ?
C11 N10 C12 C9 -2.3(18) . . . . ?
Cd4 N10 C12 C9 166.2(10) 7_576 . . . ?
C8 C9 C12 N10 3.3(18) . . . . ?
N11 N14 C13 N13 -0.5(9) . . . . ?
N11 N14 C13 C14 -179.7(8) . . . . ?
N12 N13 C13 N14 0.1(9) . . . . ?
Cd4 N13 C13 N14 172.8(7) . . . . ?
N12 N13 C13 C14 179.3(8) . . . . ?
Cd4 N13 C13 C14 -7.9(14) . . . . ?
N14 C13 C14 C16 -29.0(13) . . . . ?
N13 C13 C14 C16 151.9(8) . . . . ?
N14 C13 C14 C15 146.2(9) . . . . ?
N13 C13 C14 C15 -32.9(12) . . . . ?
C16 C14 C15 C18 2.4(12) . . . . ?
C13 C14 C15 C18 -173.0(8) . . . . ?
C15 C14 C16 C17 -1.8(13) . . . . ?
C13 C14 C16 C17 173.5(9) . . . . ?
C18 N15 C17 C16 3.9(15) . . . . ?
Cd1 N15 C17 C16 -157.0(8) 3 . . . ?
C14 C16 C17 N15 -1.4(15) . . . . ?
C17 N15 C18 C15 -3.2(13) . . . . ?
Cd1 N15 C18 C15 159.0(7) 3 . . . ?
C14 C15 C18 N15 0.0(13) . . . . ?
N17 N18 C19 N19 -4.1(11) . . . . ?
N17 N18 C19 C20 -177.7(10) . . . . ?
N16 N19 C19 N18 1.5(12) . . . . ?
N16 N19 C19 C20 175.3(9) . . . . ?
N18 C19 C20 C22 -168.0(11) . . . . ?
N19 C19 C20 C22 18.9(17) . . . . ?
N18 C19 C20 C21 16.1(16) . . . . ?
N19 C19 C20 C21 -157.1(11) . . . . ?
C22 C20 C21 C24 6.1(17) . . . . ?
C19 C20 C21 C24 -177.8(11) . . . . ?
C21 C20 C22 C23 -3.9(19) . . . . ?
C19 C20 C22 C23 -179.9(12) . . . . ?
C24 N20 C23 C22 1(2) . . . . ?
Cd2 N20 C23 C22 174.9(11) 2_564 . . . ?
C20 C22 C23 N20 0(2) . . . . ?
C23 N20 C24 C21 2(2) . . . . ?
Cd2 N20 C24 C21 -172.7(11) 2_564 . . . ?
C20 C21 C24 N20 -5(2) . . . . ?
